data_7242247
loop_
_publ_author_name
'Karmakar, Mainak'
'Frontera, Antonio'
'Chattopadhyay, Shouvik'

_publ_section_title
;
 Insight into the formation of H-bonds propagating the monomeric zinc
 complexes of a tridentate reduced Schiff base to form an infinite chain
;
_journal_issue 9
_journal_name_full CrystEngComm
_journal_page_first 1918
_journal_page_last 1928
_journal_paper_doi 10.1039/D0CE01840F
_journal_volume 23
_journal_year 2021
_chemical_formula_sum 'C26 H40 N4 O6 Zn2'
_chemical_formula_weight 635.36
_space_group_crystal_system monoclinic
_space_group_IT_number 15
_space_group_name_Hall '-C 2yc'
_space_group_name_H-M_alt 'C 1 2/c 1'
_atom_sites_solution_hydrogens mixed
_audit_creation_method SHELXL-2018/3
_audit_update_record
;
2021-01-09 deposited with the CCDC.	2021-02-02 downloaded from the CCDC.
;
_cell_angle_alpha 90
_cell_angle_beta 108.564(18)
_cell_angle_gamma 90
_cell_formula_units_Z 4
_cell_length_a 13.157(9)
_cell_length_b 11.920(8)
_cell_length_c 19.644(13)
_cell_measurement_reflns_used 900
_cell_measurement_temperature 273(2)
_cell_measurement_theta_max 22.89
_cell_measurement_theta_min 2.08
_cell_volume 2920(3)
_computing_structure_refinement 'SHELXL-2018/3 (Sheldrick, 2018)'
_computing_structure_solution 'SHELXT 2014/5 (Sheldrick, 2014)'
_diffrn_ambient_temperature 273(2)
_diffrn_measured_fraction_theta_full 0.739
_diffrn_measured_fraction_theta_max 0.769
_diffrn_measurement_device_type 'BRUKER D8 QUEST area detector'
_diffrn_radiation_type MoK\a
_diffrn_radiation_wavelength 0.71073
_diffrn_reflns_av_R_equivalents 0.0746
_diffrn_reflns_av_unetI/netI 0.0971
_diffrn_reflns_Laue_measured_fraction_full 0.739
_diffrn_reflns_Laue_measured_fraction_max 0.769
_diffrn_reflns_limit_h_max 16
_diffrn_reflns_limit_h_min -16
_diffrn_reflns_limit_k_max 15
_diffrn_reflns_limit_k_min -15
_diffrn_reflns_limit_l_max 25
_diffrn_reflns_limit_l_min -25
_diffrn_reflns_number 6174
_diffrn_reflns_point_group_measured_fraction_full 0.739
_diffrn_reflns_point_group_measured_fraction_max 0.769
_diffrn_reflns_theta_full 25.000
_diffrn_reflns_theta_max 27.185
_diffrn_reflns_theta_min 2.187
_exptl_absorpt_coefficient_mu 1.687
_exptl_absorpt_correction_type multi-scan
_exptl_absorpt_process_details SADABS
_exptl_crystal_colour WHITE
_exptl_crystal_density_diffrn 1.445
_exptl_crystal_description BLOCK
_exptl_crystal_F_000 1328
_exptl_crystal_size_max 0.8
_exptl_crystal_size_mid 0.6
_exptl_crystal_size_min 0.2
_exptl_transmission_factor_max 0.714
_exptl_transmission_factor_min 0.309
_refine_diff_density_max 0.801
_refine_diff_density_min -1.016
_refine_diff_density_rms 0.127
_refine_ls_extinction_method none
_refine_ls_goodness_of_fit_ref 0.989
_refine_ls_hydrogen_treatment mixed
_refine_ls_matrix_type full
_refine_ls_number_parameters 176
_refine_ls_number_reflns 3258
_refine_ls_number_restraints 1
_refine_ls_restrained_S_all 0.989
_refine_ls_R_factor_all 0.1389
_refine_ls_R_factor_gt 0.0884
_refine_ls_shift/su_max 0.001
_refine_ls_shift/su_mean 0.000
_refine_ls_structure_factor_coef Fsqd
_refine_ls_weighting_details 'w=1/[\s^2^(Fo^2^)+(0.1737P)^2^] where P=(Fo^2^+2Fc^2^)/3'
_refine_ls_weighting_scheme calc
_refine_ls_wR_factor_gt 0.2427
_refine_ls_wR_factor_ref 0.2866
_reflns_Friedel_coverage 0.000
_reflns_number_gt 1334
_reflns_number_total 3258
_reflns_threshold_expression 'I > 2\s(I)'
_cod_data_source_file d0ce01840f1.cif
_cod_data_source_block 1
_cod_depositor_comments
;
The following automatic conversions were performed:

data item '_exptl_absorpt_correction_type' value 'MULTI-SCAN' was
changed to 'multi-scan' in accordance with the
/home/data/users/saulius/crontab/automatic-downloads/rss-feeds/RSC/lib/dictionaries/cif_core.dic
dictionary named 'cif_core.dic' version 2.4.2 last updated on
2011-04-26.

Automatic conversion script
Id: cif_fix_values 7556 2019-12-06 15:28:31Z antanas 

 Adding full bibliography for 7242247--7242248.cif.
;
_cod_original_cell_volume 2921(3)
_cod_original_sg_symbol_H-M 'C 2/c'
_cod_database_code 7242247
_shelx_shelxl_version_number 2018/3
_shelx_space_group_comment
;
The symmetry employed for this shelxl refinement is uniquely defined
by the following loop, which should always be used as a source of
symmetry information in preference to the above space-group names.
They are only intended as comments.
;

loop_
_space_group_symop_operation_xyz
'x, y, z'
'-x, y, -z+1/2'
'x+1/2, y+1/2, z'
'-x+1/2, y+1/2, -z+1/2'
'-x, -y, -z'
'x, -y, z-1/2'
'-x+1/2, -y+1/2, -z'
'x+1/2, -y+1/2, z-1/2'

loop_
_atom_site_label
_atom_site_type_symbol
_atom_site_fract_x
_atom_site_fract_y
_atom_site_fract_z
_atom_site_U_iso_or_equiv
_atom_site_adp_type
_atom_site_occupancy
_atom_site_site_symmetry_order
_atom_site_calc_flag
_atom_site_refinement_flags_posn
_atom_site_refinement_flags_adp
_atom_site_refinement_flags_occupancy
_atom_site_disorder_assembly
_atom_site_disorder_group
Zn1 Zn 0.49114(9) 0.49932(7) 0.57774(5) 0.0435(4) Uani 1 1 d . . . . .
O1 O 0.4001(4) 0.4574(6) 0.4763(3) 0.0490(13) Uani 1 1 d . . . . .
O2 O 0.5630(5) 0.3597(6) 0.6269(3) 0.0619(16) Uani 1 1 d . . . . .
O3 O 0.6043(7) 0.4625(6) 0.7254(4) 0.074(2) Uani 1 1 d . . . . .
N2 N 0.4655(5) 0.6734(6) 0.5996(4) 0.0505(16) Uani 1 1 d . . . . .
C4 C 0.3052(7) 0.5866(8) 0.6168(5) 0.058(2) Uani 1 1 d . . . . .
H4A H 0.260812 0.583192 0.647877 0.069 Uiso 1 1 calc R U . . .
H4B H 0.260175 0.606313 0.568789 0.069 Uiso 1 1 calc R U . . .
N1 N 0.3581(7) 0.4769(7) 0.6161(5) 0.0518(18) Uani 1 1 d D . . . .
C12 C 0.6021(7) 0.3726(8) 0.6943(5) 0.056(2) Uani 1 1 d . . . . .
C10 C 0.2380(8) 0.4745(8) 0.3785(5) 0.055(2) Uani 1 1 d . . . . .
H10 H 0.276886 0.492125 0.347823 0.066 Uiso 1 1 calc R U . . .
C9 C 0.1252(9) 0.4713(10) 0.3514(6) 0.074(3) Uani 1 1 d . . . . .
H9 H 0.090349 0.486598 0.303207 0.088 Uiso 1 1 calc R U . . .
C6 C 0.2321(7) 0.4213(7) 0.4960(4) 0.0519(19) Uani 1 1 d . . . . .
C7 C 0.1193(7) 0.4225(9) 0.4672(6) 0.069(3) Uani 1 1 d . . . . .
H7 H 0.078987 0.406994 0.497362 0.082 Uiso 1 1 calc R U . . .
C5 C 0.2832(8) 0.3898(9) 0.5729(5) 0.065(2) Uani 1 1 d . . . . .
H5A H 0.322458 0.320273 0.575121 0.077 Uiso 1 1 calc R U . . .
H5B H 0.227401 0.376201 0.594384 0.077 Uiso 1 1 calc R U . . .
C1 C 0.4151(8) 0.7324(8) 0.5304(5) 0.066(2) Uani 1 1 d . . . . .
H1A H 0.463381 0.731816 0.502628 0.099 Uiso 1 1 calc R U . . .
H1B H 0.349774 0.694979 0.504208 0.099 Uiso 1 1 calc R U . . .
H1C H 0.399675 0.808527 0.539696 0.099 Uiso 1 1 calc R U . . .
C2 C 0.5681(8) 0.7285(9) 0.6412(5) 0.070(3) Uani 1 1 d . . . . .
H2A H 0.599248 0.689104 0.685588 0.106 Uiso 1 1 calc R U . . .
H2B H 0.616777 0.726920 0.613707 0.106 Uiso 1 1 calc R U . . .
H2C H 0.554440 0.804876 0.651054 0.106 Uiso 1 1 calc R U . . .
C8 C 0.0666(7) 0.4458(11) 0.3959(6) 0.074(3) Uani 1 1 d . . . . .
H8 H -0.007885 0.444249 0.378143 0.088 Uiso 1 1 calc R U . . .
C13 C 0.6468(10) 0.2678(9) 0.7351(6) 0.094(4) Uani 1 1 d . . . . .
H13A H 0.638230 0.206350 0.702213 0.141 Uiso 1 1 calc R U . . .
H13B H 0.721589 0.278361 0.760706 0.141 Uiso 1 1 calc R U . . .
H13C H 0.609201 0.251759 0.768616 0.141 Uiso 1 1 calc R U . . .
C11 C 0.2921(6) 0.4514(7) 0.4506(4) 0.0466(17) Uani 1 1 d . . . . .
C3 C 0.3933(7) 0.6723(8) 0.6446(4) 0.058(2) Uani 1 1 d . . . . .
H3A H 0.361989 0.746051 0.644022 0.070 Uiso 1 1 calc R U . . .
H3B H 0.434607 0.654513 0.693831 0.070 Uiso 1 1 calc R U . . .
H1 H 0.375(5) 0.459(6) 0.6627(15) 0.031(17) Uiso 1 1 d D . . . .

loop_
_atom_site_aniso_label
_atom_site_aniso_U_11
_atom_site_aniso_U_22
_atom_site_aniso_U_33
_atom_site_aniso_U_23
_atom_site_aniso_U_13
_atom_site_aniso_U_12
Zn1 0.0446(6) 0.0530(6) 0.0323(6) 0.0000(4) 0.0114(4) -0.0027(3)
O1 0.039(3) 0.074(4) 0.036(3) 0.003(3) 0.014(2) -0.007(3)
O2 0.064(4) 0.071(4) 0.046(3) 0.001(3) 0.012(3) 0.004(3)
O3 0.104(6) 0.065(4) 0.054(4) 0.000(4) 0.026(4) 0.008(5)
N2 0.053(4) 0.049(4) 0.047(4) -0.001(3) 0.013(3) -0.006(3)
C4 0.058(5) 0.066(5) 0.054(5) -0.002(4) 0.025(4) 0.002(4)
N1 0.054(4) 0.065(4) 0.047(4) 0.009(3) 0.030(4) -0.004(3)
C12 0.053(5) 0.073(6) 0.046(5) 0.007(4) 0.021(4) 0.012(4)
C10 0.044(4) 0.078(6) 0.039(4) -0.003(4) 0.006(3) -0.006(4)
C9 0.056(6) 0.096(7) 0.057(6) -0.016(6) 0.000(5) -0.001(6)
C6 0.057(5) 0.048(4) 0.052(5) -0.005(4) 0.019(4) -0.011(4)
C7 0.050(5) 0.079(6) 0.079(6) -0.017(6) 0.024(5) -0.021(5)
C5 0.068(5) 0.064(5) 0.069(6) 0.006(5) 0.032(5) -0.021(5)
C1 0.080(6) 0.066(6) 0.049(5) 0.007(5) 0.016(4) 0.012(5)
C2 0.065(6) 0.073(6) 0.073(6) -0.016(5) 0.021(5) -0.019(5)
C8 0.039(4) 0.103(9) 0.071(6) -0.023(7) 0.008(4) -0.004(5)
C13 0.115(10) 0.097(8) 0.054(6) 0.013(6) 0.005(6) 0.029(7)
C11 0.040(4) 0.048(4) 0.049(4) -0.004(4) 0.009(3) -0.008(3)
C3 0.068(5) 0.068(5) 0.043(4) -0.012(4) 0.022(4) -0.008(4)

loop_
_atom_type_symbol
_atom_type_description
_atom_type_scat_dispersion_real
_atom_type_scat_dispersion_imag
_atom_type_scat_source
C C 0.0033 0.0016 'International Tables Vol C Tables 4.2.6.8 and 6.1.1.4'
H H 0.0000 0.0000 'International Tables Vol C Tables 4.2.6.8 and 6.1.1.4'
N N 0.0061 0.0033 'International Tables Vol C Tables 4.2.6.8 and 6.1.1.4'
O O 0.0106 0.0060 'International Tables Vol C Tables 4.2.6.8 and 6.1.1.4'
Zn Zn 0.2839 1.4301 'International Tables Vol C Tables 4.2.6.8 and 6.1.1.4'

loop_
_geom_angle_atom_site_label_1
_geom_angle_atom_site_label_2
_geom_angle_atom_site_label_3
_geom_angle
_geom_angle_site_symmetry_1
_geom_angle_site_symmetry_3
_geom_angle_publ_flag
O2 Zn1 O1 108.0(3) . . ?
O2 Zn1 O1 98.9(2) . 5_666 ?
O1 Zn1 O1 81.3(2) . 5_666 ?
O2 Zn1 N1 92.3(3) . . ?
O1 Zn1 N1 91.3(3) . . ?
O1 Zn1 N1 168.0(3) 5_666 . ?
O2 Zn1 N2 141.2(3) . . ?
O1 Zn1 N2 110.4(3) . . ?
O1 Zn1 N2 92.2(2) 5_666 . ?
N1 Zn1 N2 81.5(3) . . ?
O2 Zn1 Zn1 107.67(17) . 5_666 ?
O1 Zn1 Zn1 41.43(14) . 5_666 ?
O1 Zn1 Zn1 39.88(16) 5_666 5_666 ?
N1 Zn1 Zn1 132.0(3) . 5_666 ?
N2 Zn1 Zn1 104.61(17) . 5_666 ?
C11 O1 Zn1 126.9(4) . . ?
C11 O1 Zn1 129.1(5) . 5_666 ?
Zn1 O1 Zn1 98.7(2) . 5_666 ?
C12 O2 Zn1 112.0(6) . . ?
C1 N2 C3 111.4(7) . . ?
C1 N2 C2 110.9(7) . . ?
C3 N2 C2 108.4(6) . . ?
C1 N2 Zn1 108.9(5) . . ?
C3 N2 Zn1 106.1(5) . . ?
C2 N2 Zn1 111.1(6) . . ?
N1 C4 C3 106.9(8) . . ?
N1 C4 H4A 110.3 . . ?
C3 C4 H4A 110.3 . . ?
N1 C4 H4B 110.3 . . ?
C3 C4 H4B 110.3 . . ?
H4A C4 H4B 108.6 . . ?
C4 N1 C5 113.0(8) . . ?
C4 N1 Zn1 109.5(5) . . ?
C5 N1 Zn1 110.7(5) . . ?
C4 N1 H1 99(5) . . ?
C5 N1 H1 109(5) . . ?
Zn1 N1 H1 115(5) . . ?
O3 C12 O2 124.2(9) . . ?
O3 C12 C13 121.1(8) . . ?
O2 C12 C13 114.7(9) . . ?
C11 C10 C9 120.9(8) . . ?
C11 C10 H10 119.6 . . ?
C9 C10 H10 119.6 . . ?
C8 C9 C10 120.3(10) . . ?
C8 C9 H9 119.8 . . ?
C10 C9 H9 119.8 . . ?
C7 C6 C11 118.2(8) . . ?
C7 C6 C5 119.1(7) . . ?
C11 C6 C5 122.7(7) . . ?
C8 C7 C6 122.2(8) . . ?
C8 C7 H7 118.9 . . ?
C6 C7 H7 118.9 . . ?
C6 C5 N1 113.8(7) . . ?
C6 C5 H5A 108.8 . . ?
N1 C5 H5A 108.8 . . ?
C6 C5 H5B 108.8 . . ?
N1 C5 H5B 108.8 . . ?
H5A C5 H5B 107.7 . . ?
N2 C1 H1A 109.5 . . ?
N2 C1 H1B 109.5 . . ?
H1A C1 H1B 109.5 . . ?
N2 C1 H1C 109.5 . . ?
H1A C1 H1C 109.5 . . ?
H1B C1 H1C 109.5 . . ?
N2 C2 H2A 109.5 . . ?
N2 C2 H2B 109.5 . . ?
H2A C2 H2B 109.5 . . ?
N2 C2 H2C 109.5 . . ?
H2A C2 H2C 109.5 . . ?
H2B C2 H2C 109.5 . . ?
C9 C8 C7 119.3(9) . . ?
C9 C8 H8 120.3 . . ?
C7 C8 H8 120.3 . . ?
C12 C13 H13A 109.5 . . ?
C12 C13 H13B 109.5 . . ?
H13A C13 H13B 109.5 . . ?
C12 C13 H13C 109.5 . . ?
H13A C13 H13C 109.5 . . ?
H13B C13 H13C 109.5 . . ?
O1 C11 C10 120.3(6) . . ?
O1 C11 C6 120.7(7) . . ?
C10 C11 C6 118.9(7) . . ?
N2 C3 C4 110.7(6) . . ?
N2 C3 H3A 109.5 . . ?
C4 C3 H3A 109.5 . . ?
N2 C3 H3B 109.5 . . ?
C4 C3 H3B 109.5 . . ?
H3A C3 H3B 108.1 . . ?

loop_
_geom_bond_atom_site_label_1
_geom_bond_atom_site_label_2
_geom_bond_distance
_geom_bond_site_symmetry_2
_geom_bond_publ_flag
Zn1 O2 2.003(7) . ?
Zn1 O1 2.034(6) . ?
Zn1 O1 2.100(5) 5_666 ?
Zn1 N1 2.131(6) . ?
Zn1 N2 2.167(7) . ?
Zn1 Zn1 3.137(3) 5_666 ?
O1 C11 1.349(9) . ?
O2 C12 1.268(10) . ?
O3 C12 1.231(11) . ?
N2 C1 1.485(11) . ?
N2 C3 1.489(9) . ?
N2 C2 1.489(11) . ?
C4 N1 1.483(12) . ?
C4 C3 1.511(13) . ?
C4 H4A 0.9700 . ?
C4 H4B 0.9700 . ?
N1 C5 1.496(13) . ?
N1 H1 0.90(2) . ?
C12 C13 1.499(13) . ?
C10 C11 1.396(13) . ?
C10 C9 1.408(14) . ?
C10 H10 0.9300 . ?
C9 C8 1.370(16) . ?
C9 H9 0.9300 . ?
C6 C7 1.410(13) . ?
C6 C11 1.413(11) . ?
C6 C5 1.492(13) . ?
C7 C8 1.380(15) . ?
C7 H7 0.9300 . ?
C5 H5A 0.9700 . ?
C5 H5B 0.9700 . ?
C1 H1A 0.9600 . ?
C1 H1B 0.9600 . ?
C1 H1C 0.9600 . ?
C2 H2A 0.9600 . ?
C2 H2B 0.9600 . ?
C2 H2C 0.9600 . ?
C8 H8 0.9300 . ?
C13 H13A 0.9600 . ?
C13 H13B 0.9600 . ?
C13 H13C 0.9600 . ?
C3 H3A 0.9700 . ?
C3 H3B 0.9700 . ?
